data_9012316
loop_
_publ_author_name
'Glemser, O.'
'Einerhand, J.'

_publ_section_title
;
 Die struktur hoherer nickelhydroxyde
;
_journal_name_full 'Zeitschrift fur Anorganische und Allgemeine Chemie'
_journal_page_first 43
_journal_page_last 51
_journal_volume 261
_journal_year 1950
_chemical_compound_source Synthetic
_chemical_formula_sum 'H2 Ni O2'
_chemical_name_mineral Jamborite
_space_group_IT_number 166
_symmetry_space_group_name_Hall '-R 3 2"'
_symmetry_space_group_name_H-M 'R -3 m :H'
_cell_angle_alpha 90
_cell_angle_beta 90
_cell_angle_gamma 120
_cell_formula_units_Z 3
_cell_length_a 3.07
_cell_length_b 3.07
_cell_length_c 23.2
_cell_volume 189.363
_database_code_amcsd 0015759
_exptl_crystal_density_diffrn 2.439
_cod_original_sg_symbol_H-M 'R -3 m'
_cod_original_formula_sum 'Ni (O2 H2)'
_cod_database_code 9012316

loop_
_space_group_symop_operation_xyz
x,y,z
2/3+x,1/3+y,1/3+z
1/3+x,2/3+y,2/3+z
x,x-y,z
2/3+x,1/3+x-y,1/3+z
1/3+x,2/3+x-y,2/3+z
y,x,-z
2/3+y,1/3+x,1/3-z
1/3+y,2/3+x,2/3-z
-x+y,y,z
2/3-x+y,1/3+y,1/3+z
1/3-x+y,2/3+y,2/3+z
-x,-x+y,-z
2/3-x,1/3-x+y,1/3-z
1/3-x,2/3-x+y,2/3-z
-y,-x,z
2/3-y,1/3-x,1/3+z
1/3-y,2/3-x,2/3+z
x-y,-y,-z
2/3+x-y,1/3-y,1/3-z
1/3+x-y,2/3-y,2/3-z
y,-x+y,-z
2/3+y,1/3-x+y,1/3-z
1/3+y,2/3-x+y,2/3-z
-x+y,-x,z
2/3-x+y,1/3-x,1/3+z
1/3-x+y,2/3-x,2/3+z
-x,-y,-z
2/3-x,1/3-y,1/3-z
1/3-x,2/3-y,2/3-z
-y,x-y,z
2/3-y,1/3+x-y,1/3+z
1/3-y,2/3+x-y,2/3+z
x-y,x,-z
2/3+x-y,1/3+x,1/3-z
1/3+x-y,2/3+x,2/3-z

loop_
_atom_site_label
_atom_site_fract_x
_atom_site_fract_y
_atom_site_fract_z
_atom_site_type_symbol
_atom_site_attached_hydrogens
Ni 0.00000 0.00000 0.00000 Ni 0
O-H 0.00000 0.00000 0.37000 O 1

loop_
_cod_changelog_entry_id
_cod_changelog_entry_author
_cod_changelog_entry_date
_cod_changelog_entry_text
1
;cod-tools version 3.8.0
Id: cif_guess_AMCSD_atom_types 9574 2023-05-10 09:00:05Z saulius
;
2023-05-10T18:53:58+03:00
;Derived atom types and hydrogen counts
from atom names that follow the AMCSD naming convention
(Wat == water, O-H == hydroxyl).
;

loop_
_cod_related_entry_id
_cod_related_entry_database
_cod_related_entry_code
1 AMCSD 0015759
